data_7160804
loop_
_publ_author_name
'Vashishtha, Kirti'
'Chahal, Kapil'
'Bhoi, Namita'
'Tomy, Donamol'
'Sridhar, Balasubramanian'
'Alla, Manjula'
'Reddy, Kallu Rajender'

_publ_section_title
;
 Silver-catalyzed synthesis of polyfunctionalized 1,7- and
 2,7-benzonaphthyridine scaffolds and access to perlolidine derivatives.
;
_journal_issue 42
_journal_name_full 'Organic &amp; biomolecular chemistry'
_journal_page_first 9677
_journal_page_last 9682
_journal_paper_doi 10.1039/d5ob01410g
_journal_volume 23
_journal_year 2025
_chemical_formula_moiety 'C26 H20 F N3 O3, 0.855(C H Cl3)'
_chemical_formula_sum 'C26.85 H20.85 Cl2.56 F N3 O3'
_chemical_formula_weight 543.48
_space_group_crystal_system monoclinic
_space_group_IT_number 14
_space_group_name_Hall '-P 2ybc'
_space_group_name_H-M_alt 'P 1 21/c 1'
_atom_sites_solution_hydrogens geom
_audit_creation_method SHELXL-2018/3
_audit_update_record
;
2024-01-30 deposited with the CCDC.	2025-10-07 downloaded from the CCDC.
;
_cell_angle_alpha 90
_cell_angle_beta 111.229(2)
_cell_angle_gamma 90
_cell_formula_units_Z 4
_cell_length_a 11.1446(5)
_cell_length_b 21.5935(9)
_cell_length_c 11.7689(5)
_cell_measurement_reflns_used 7861
_cell_measurement_temperature 294(2)
_cell_measurement_theta_max 29.8575
_cell_measurement_theta_min 2.3545
_cell_volume 2640.0(2)
_computing_cell_refinement '<i>SAINT</i> (Bruker, 2016)'
_computing_data_collection '<i>APEX3</i> (Bruker, 2016)'
_computing_data_reduction 'Bruker SAINT'
_computing_molecular_graphics 'Bruker SHELXTL'
_computing_publication_material 'Bruker SHELXTL'
_computing_structure_refinement 'SHELXL-2018/3 (Sheldrick, 2018)'
_computing_structure_solution 'SHELXT 2018/2 (Sheldrick, 2018)'
_diffrn_ambient_temperature 294(2)
_diffrn_measured_fraction_theta_full 0.997
_diffrn_measured_fraction_theta_max 0.996
_diffrn_measurement_device_type 'Bruker D8 QUEST PHOTON-100'
_diffrn_measurement_method '\w and \f'
_diffrn_radiation_type MoK\a
_diffrn_radiation_wavelength 0.71073
_diffrn_reflns_av_R_equivalents 0.0346
_diffrn_reflns_av_unetI/netI 0.0362
_diffrn_reflns_Laue_measured_fraction_full 0.997
_diffrn_reflns_Laue_measured_fraction_max 0.996
_diffrn_reflns_limit_h_max 14
_diffrn_reflns_limit_h_min -13
_diffrn_reflns_limit_k_max 27
_diffrn_reflns_limit_k_min -28
_diffrn_reflns_limit_l_max 15
_diffrn_reflns_limit_l_min -15
_diffrn_reflns_number 29507
_diffrn_reflns_point_group_measured_fraction_full 0.997
_diffrn_reflns_point_group_measured_fraction_max 0.996
_diffrn_reflns_theta_full 25.242
_diffrn_reflns_theta_max 27.496
_diffrn_reflns_theta_min 2.355
_exptl_absorpt_coefficient_mu 0.344
_exptl_absorpt_correction_T_max 0.7461
_exptl_absorpt_correction_T_min 0.6552
_exptl_absorpt_correction_type multi-scan
_exptl_absorpt_process_details
;
 SADABS 2016/2: Krause, L., Herbst-Irmer, R., Sheldrick G.M. & Stalke D.,
 J. Appl. Cryst. 48 (2015) 3-10
;
_exptl_crystal_colour colourless
_exptl_crystal_density_diffrn 1.367
_exptl_crystal_description block
_exptl_crystal_F_000 1118
_exptl_crystal_size_max 0.230
_exptl_crystal_size_mid 0.210
_exptl_crystal_size_min 0.210
_refine_diff_density_max 0.651
_refine_diff_density_min -0.505
_refine_diff_density_rms 0.060
_refine_ls_extinction_method none
_refine_ls_goodness_of_fit_ref 1.027
_refine_ls_hydrogen_treatment constr
_refine_ls_matrix_type full
_refine_ls_number_parameters 336
_refine_ls_number_reflns 6046
_refine_ls_number_restraints 0
_refine_ls_restrained_S_all 1.027
_refine_ls_R_factor_all 0.1217
_refine_ls_R_factor_gt 0.0692
_refine_ls_shift/su_max 0.000
_refine_ls_shift/su_mean 0.000
_refine_ls_structure_factor_coef Fsqd
_refine_ls_weighting_details 'w=1/[\s^2^(Fo^2^)+(0.1267P)^2^+1.3375P] where P=(Fo^2^+2Fc^2^)/3'
_refine_ls_weighting_scheme calc
_refine_ls_wR_factor_gt 0.1962
_refine_ls_wR_factor_ref 0.2489
_reflns_Friedel_coverage 0.000
_reflns_number_gt 3374
_reflns_number_total 6046
_reflns_threshold_expression 'I > 2\s(I)'
_cod_data_source_file d5ob01410g2.cif
_cod_data_source_block KB1216_0m
_cod_depositor_comments 'Adding full bibliography for 7160804--7160805.cif.'
_cod_original_sg_symbol_H-M 'P 21/c'
_cod_database_code 7160804
_shelx_shelxl_version_number 2018/3
_shelx_space_group_comment
;
The symmetry employed for this shelxl refinement is uniquely defined
by the following loop, which should always be used as a source of
symmetry information in preference to the above space-group names.
They are only intended as comments.
;
_shelx_estimated_absorpt_t_min 0.925
_shelx_estimated_absorpt_t_max 0.931

loop_
_space_group_symop_operation_xyz
'x, y, z'
'-x, y+1/2, -z+1/2'
'-x, -y, -z'
'x, -y-1/2, z-1/2'

loop_
_atom_site_label
_atom_site_type_symbol
_atom_site_fract_x
_atom_site_fract_y
_atom_site_fract_z
_atom_site_U_iso_or_equiv
_atom_site_adp_type
_atom_site_occupancy
_atom_site_site_symmetry_order
_atom_site_calc_flag
_atom_site_refinement_flags_posn
_atom_site_refinement_flags_adp
_atom_site_refinement_flags_occupancy
_atom_site_disorder_assembly
_atom_site_disorder_group
C1 C 0.9287(3) 0.61295(15) 0.7600(3) 0.0534(7) Uani 1 1 d . . . . .
H1 H 1.004030 0.613366 0.743257 0.064 Uiso 1 1 calc R U . . .
C2 C 0.9322(3) 0.62878(17) 0.8743(3) 0.0626(9) Uani 1 1 d . . . . .
H2 H 1.010194 0.640089 0.933799 0.075 Uiso 1 1 calc R U . . .
C3 C 0.8219(3) 0.62824(18) 0.9025(3) 0.0660(9) Uani 1 1 d . . . . .
H3 H 0.826118 0.638475 0.980670 0.079 Uiso 1 1 calc R U . . .
C4 C 0.7061(3) 0.61249(16) 0.8144(3) 0.0605(8) Uani 1 1 d . . . . .
H4 H 0.632074 0.612409 0.833421 0.073 Uiso 1 1 calc R U . . .
C5 C 0.6976(3) 0.59651(14) 0.6961(3) 0.0482(7) Uani 1 1 d . . . . .
C6 C 0.8112(3) 0.59604(13) 0.6680(2) 0.0427(6) Uani 1 1 d . . . . .
C7 C 0.7990(3) 0.57938(13) 0.5463(2) 0.0420(6) Uani 1 1 d . . . . .
C8 C 0.6776(3) 0.56748(13) 0.4643(2) 0.0419(6) Uani 1 1 d . . . . .
C9 C 0.5708(3) 0.57120(14) 0.5007(3) 0.0474(7) Uani 1 1 d . . . . .
H9 H 0.489697 0.564403 0.441866 0.057 Uiso 1 1 calc R U . . .
C10 C 0.9065(3) 0.57584(14) 0.5044(3) 0.0459(7) Uani 1 1 d . . . . .
H10 H 0.989779 0.571526 0.560753 0.055 Uiso 1 1 calc R U . . .
C11 C 0.8863(3) 0.57874(13) 0.3846(2) 0.0431(6) Uani 1 1 d . . . . .
C12 C 0.6643(3) 0.54668(13) 0.3381(2) 0.0442(6) Uani 1 1 d . . . . .
H12 H 0.577845 0.557179 0.281308 0.053 Uiso 1 1 calc R U . . .
C13 C 0.6808(3) 0.47680(14) 0.3402(3) 0.0484(7) Uani 1 1 d . . . . .
H13A H 0.763726 0.465858 0.400727 0.058 Uiso 1 1 calc R U . . .
H13B H 0.614485 0.457518 0.363461 0.058 Uiso 1 1 calc R U . . .
C14 C 0.7189(3) 0.62844(13) 0.2159(2) 0.0443(6) Uani 1 1 d . . . . .
C15 C 0.6170(3) 0.62063(15) 0.1049(3) 0.0519(7) Uani 1 1 d . . . . .
H15 H 0.578054 0.582056 0.084165 0.062 Uiso 1 1 calc R U . . .
C16 C 0.5739(3) 0.66977(17) 0.0260(3) 0.0637(9) Uani 1 1 d . . . . .
H16 H 0.504654 0.664995 -0.047050 0.076 Uiso 1 1 calc R U . . .
C17 C 0.6341(5) 0.72526(18) 0.0564(4) 0.0807(12) Uani 1 1 d . . . . .
C18 C 0.7363(5) 0.73436(17) 0.1630(4) 0.0833(12) Uani 1 1 d . . . . .
H18 H 0.777909 0.772466 0.180169 0.100 Uiso 1 1 calc R U . . .
C19 C 0.7765(4) 0.68588(15) 0.2445(3) 0.0652(9) Uani 1 1 d . . . . .
H19 H 0.842783 0.691940 0.319200 0.078 Uiso 1 1 calc R U . . .
C20 C 0.9917(3) 0.58059(13) 0.3356(3) 0.0448(6) Uani 1 1 d . . . . .
C21 C 0.9779(3) 0.55126(15) 0.2266(3) 0.0518(7) Uani 1 1 d . . . . .
H21 H 0.900618 0.531727 0.182728 0.062 Uiso 1 1 calc R U . . .
C22 C 1.0772(3) 0.55050(16) 0.1819(3) 0.0560(8) Uani 1 1 d . . . . .
H22 H 1.066748 0.530030 0.109373 0.067 Uiso 1 1 calc R U . . .
C23 C 1.1912(3) 0.58014(15) 0.2451(3) 0.0526(7) Uani 1 1 d . . . . .
C24 C 1.2056(3) 0.61040(17) 0.3528(3) 0.0590(8) Uani 1 1 d . . . . .
H24 H 1.282395 0.630606 0.395746 0.071 Uiso 1 1 calc R U . . .
C25 C 1.1065(3) 0.61072(15) 0.3969(3) 0.0528(7) Uani 1 1 d . . . . .
H25 H 1.117143 0.631546 0.469053 0.063 Uiso 1 1 calc R U . . .
C26 C 1.2833(4) 0.5539(2) 0.0965(3) 0.0760(11) Uani 1 1 d . . . . .
H26A H 1.211862 0.571306 0.031276 0.114 Uiso 1 1 calc R U . . .
H26B H 1.269498 0.510371 0.102570 0.114 Uiso 1 1 calc R U . . .
H26C H 1.360970 0.560185 0.080356 0.114 Uiso 1 1 calc R U . . .
N1 N 0.5778(2) 0.58361(12) 0.6119(2) 0.0518(6) Uani 1 1 d . . . . .
N2 N 0.7600(2) 0.57726(11) 0.2975(2) 0.0447(6) Uani 1 1 d . . . . .
N3 N 0.6725(3) 0.45290(12) 0.2195(2) 0.0552(7) Uani 1 1 d . . . . .
O1 O 0.5745(3) 0.46245(13) 0.1335(2) 0.0800(8) Uani 1 1 d . . . . .
O2 O 0.7651(3) 0.42596(15) 0.2124(3) 0.0937(9) Uani 1 1 d . . . . .
O3 O 1.2948(2) 0.58351(13) 0.2082(2) 0.0737(7) Uani 1 1 d . . . . .
F1 F 0.5932(3) 0.77343(11) -0.0233(3) 0.1230(11) Uani 1 1 d . . . . .
C27 C 0.2822(7) 0.7591(3) 0.6345(6) 0.121(2) Uani 0.855(4) 1 d . . P . .
H27 H 0.323696 0.793904 0.687748 0.145 Uiso 0.855(4) 1 calc R U P . .
Cl1 Cl 0.24416(16) 0.78045(8) 0.48415(16) 0.1142(7) Uani 0.855(4) 1 d . . P . .
Cl2 Cl 0.1396(3) 0.73912(11) 0.6569(2) 0.1568(10) Uani 0.855(4) 1 d . . P . .
Cl3 Cl 0.39188(18) 0.69555(8) 0.66346(17) 0.1275(8) Uani 0.855(4) 1 d . . P . .

loop_
_atom_site_aniso_label
_atom_site_aniso_U_11
_atom_site_aniso_U_22
_atom_site_aniso_U_33
_atom_site_aniso_U_23
_atom_site_aniso_U_13
_atom_site_aniso_U_12
C1 0.0453(17) 0.070(2) 0.0450(16) -0.0007(14) 0.0166(13) 0.0018(14)
C2 0.056(2) 0.079(2) 0.0491(17) -0.0074(16) 0.0146(15) -0.0016(17)
C3 0.067(2) 0.092(3) 0.0443(17) -0.0055(16) 0.0263(17) 0.0009(19)
C4 0.060(2) 0.077(2) 0.0548(18) -0.0087(16) 0.0336(17) -0.0003(17)
C5 0.0449(16) 0.0584(17) 0.0464(15) 0.0002(13) 0.0225(13) 0.0003(13)
C6 0.0396(15) 0.0479(15) 0.0426(14) 0.0022(12) 0.0172(12) 0.0025(12)
C7 0.0400(15) 0.0480(15) 0.0415(14) 0.0023(11) 0.0191(12) 0.0024(12)
C8 0.0386(14) 0.0485(15) 0.0412(14) -0.0005(11) 0.0176(12) -0.0002(12)
C9 0.0365(15) 0.0581(17) 0.0513(16) -0.0050(13) 0.0202(13) -0.0051(12)
C10 0.0356(14) 0.0610(17) 0.0436(15) -0.0010(13) 0.0175(12) 0.0016(13)
C11 0.0360(14) 0.0516(15) 0.0443(15) -0.0019(12) 0.0177(12) -0.0027(12)
C12 0.0357(14) 0.0563(16) 0.0436(14) -0.0011(12) 0.0180(12) -0.0039(12)
C13 0.0484(16) 0.0561(17) 0.0442(15) -0.0040(13) 0.0211(13) -0.0075(13)
C14 0.0451(15) 0.0500(15) 0.0422(14) 0.0003(12) 0.0211(13) 0.0034(12)
C15 0.0525(17) 0.0600(18) 0.0453(15) -0.0004(13) 0.0200(14) 0.0006(14)
C16 0.068(2) 0.075(2) 0.0492(18) 0.0061(16) 0.0221(16) 0.0154(18)
C17 0.106(3) 0.062(2) 0.080(3) 0.019(2) 0.041(3) 0.023(2)
C18 0.101(3) 0.047(2) 0.097(3) 0.005(2) 0.030(3) -0.002(2)
C19 0.069(2) 0.0537(19) 0.065(2) -0.0067(16) 0.0148(17) -0.0027(16)
C20 0.0385(15) 0.0541(16) 0.0460(15) 0.0001(12) 0.0205(12) -0.0014(12)
C21 0.0433(16) 0.0661(19) 0.0508(16) -0.0096(14) 0.0227(13) -0.0101(14)
C22 0.0546(18) 0.070(2) 0.0508(17) -0.0090(15) 0.0283(15) -0.0052(16)
C23 0.0423(16) 0.070(2) 0.0514(16) 0.0069(15) 0.0245(14) 0.0024(14)
C24 0.0407(16) 0.084(2) 0.0557(18) -0.0037(16) 0.0214(14) -0.0093(15)
C25 0.0453(17) 0.072(2) 0.0446(15) -0.0037(14) 0.0205(13) -0.0036(15)
C26 0.068(2) 0.105(3) 0.075(2) -0.003(2) 0.049(2) 0.005(2)
N1 0.0450(14) 0.0655(16) 0.0521(14) -0.0048(12) 0.0263(12) -0.0033(12)
N2 0.0391(13) 0.0561(14) 0.0408(12) 0.0016(10) 0.0166(10) -0.0038(10)
N3 0.0541(16) 0.0602(16) 0.0572(16) -0.0113(13) 0.0271(14) -0.0109(13)
O1 0.0772(18) 0.0956(19) 0.0572(14) -0.0195(13) 0.0125(14) -0.0022(15)
O2 0.0824(19) 0.117(2) 0.097(2) -0.0231(17) 0.0500(17) 0.0180(17)
O3 0.0511(13) 0.116(2) 0.0672(15) -0.0085(14) 0.0377(12) -0.0087(13)
F1 0.172(3) 0.0753(16) 0.108(2) 0.0408(14) 0.034(2) 0.0297(17)
C27 0.159(6) 0.092(4) 0.115(5) -0.037(4) 0.054(4) -0.033(4)
Cl1 0.1106(12) 0.1207(13) 0.1104(12) 0.0292(9) 0.0388(9) 0.0262(9)
Cl2 0.204(2) 0.1560(18) 0.1584(18) -0.0291(14) 0.1238(18) -0.0164(16)
Cl3 0.1240(14) 0.1072(12) 0.1194(13) 0.0248(10) 0.0060(10) 0.0073(10)

loop_
_atom_type_symbol
_atom_type_description
_atom_type_scat_dispersion_real
_atom_type_scat_dispersion_imag
_atom_type_scat_source
C C 0.0033 0.0016 'International Tables Vol C Tables 4.2.6.8 and 6.1.1.4'
H H 0.0000 0.0000 'International Tables Vol C Tables 4.2.6.8 and 6.1.1.4'
N N 0.0061 0.0033 'International Tables Vol C Tables 4.2.6.8 and 6.1.1.4'
O O 0.0106 0.0060 'International Tables Vol C Tables 4.2.6.8 and 6.1.1.4'
Cl Cl 0.1484 0.1585 'International Tables Vol C Tables 4.2.6.8 and 6.1.1.4'
F F 0.0171 0.0103 'International Tables Vol C Tables 4.2.6.8 and 6.1.1.4'

loop_
_geom_angle_atom_site_label_1
_geom_angle_atom_site_label_2
_geom_angle_atom_site_label_3
_geom_angle
_geom_angle_site_symmetry_1
_geom_angle_site_symmetry_3
_geom_angle_publ_flag
C2 C1 C6 120.4(3) . . ?
C2 C1 H1 119.8 . . ?
C6 C1 H1 119.8 . . ?
C1 C2 C3 121.3(3) . . ?
C1 C2 H2 119.4 . . ?
C3 C2 H2 119.4 . . ?
C4 C3 C2 119.6(3) . . ?
C4 C3 H3 120.2 . . ?
C2 C3 H3 120.2 . . ?
C3 C4 C5 121.2(3) . . ?
C3 C4 H4 119.4 . . ?
C5 C4 H4 119.4 . . ?
N1 C5 C4 117.7(3) . . ?
N1 C5 C6 123.1(2) . . ?
C4 C5 C6 119.2(3) . . ?
C1 C6 C5 118.4(2) . . ?
C1 C6 C7 123.9(2) . . ?
C5 C6 C7 117.7(2) . . ?
C8 C7 C6 117.5(2) . . ?
C8 C7 C10 118.4(2) . . ?
C6 C7 C10 124.1(2) . . ?
C7 C8 C9 120.2(2) . . ?
C7 C8 C12 118.0(2) . . ?
C9 C8 C12 121.7(2) . . ?
N1 C9 C8 124.5(3) . . ?
N1 C9 H9 117.8 . . ?
C8 C9 H9 117.8 . . ?
C11 C10 C7 120.5(3) . . ?
C11 C10 H10 119.7 . . ?
C7 C10 H10 119.7 . . ?
C10 C11 N2 120.2(2) . . ?
C10 C11 C20 123.6(3) . . ?
N2 C11 C20 116.1(2) . . ?
N2 C12 C8 111.2(2) . . ?
N2 C12 C13 110.7(2) . . ?
C8 C12 C13 108.2(2) . . ?
N2 C12 H12 108.9 . . ?
C8 C12 H12 108.9 . . ?
C13 C12 H12 108.9 . . ?
N3 C13 C12 111.4(2) . . ?
N3 C13 H13A 109.4 . . ?
C12 C13 H13A 109.4 . . ?
N3 C13 H13B 109.4 . . ?
C12 C13 H13B 109.4 . . ?
H13A C13 H13B 108.0 . . ?
C19 C14 C15 119.0(3) . . ?
C19 C14 N2 121.6(3) . . ?
C15 C14 N2 119.4(3) . . ?
C16 C15 C14 120.3(3) . . ?
C16 C15 H15 119.9 . . ?
C14 C15 H15 119.9 . . ?
C17 C16 C15 119.0(3) . . ?
C17 C16 H16 120.5 . . ?
C15 C16 H16 120.5 . . ?
C16 C17 F1 118.8(4) . . ?
C16 C17 C18 122.4(3) . . ?
F1 C17 C18 118.8(4) . . ?
C17 C18 C19 118.7(4) . . ?
C17 C18 H18 120.6 . . ?
C19 C18 H18 120.6 . . ?
C18 C19 C14 120.4(3) . . ?
C18 C19 H19 119.8 . . ?
C14 C19 H19 119.8 . . ?
C25 C20 C21 117.9(2) . . ?
C25 C20 C11 121.5(2) . . ?
C21 C20 C11 120.6(2) . . ?
C22 C21 C20 121.3(3) . . ?
C22 C21 H21 119.3 . . ?
C20 C21 H21 119.3 . . ?
C23 C22 C21 119.7(3) . . ?
C23 C22 H22 120.1 . . ?
C21 C22 H22 120.1 . . ?
O3 C23 C22 124.8(3) . . ?
O3 C23 C24 115.6(3) . . ?
C22 C23 C24 119.6(3) . . ?
C25 C24 C23 120.2(3) . . ?
C25 C24 H24 119.9 . . ?
C23 C24 H24 119.9 . . ?
C24 C25 C20 121.1(3) . . ?
C24 C25 H25 119.4 . . ?
C20 C25 H25 119.4 . . ?
O3 C26 H26A 109.5 . . ?
O3 C26 H26B 109.5 . . ?
H26A C26 H26B 109.5 . . ?
O3 C26 H26C 109.5 . . ?
H26A C26 H26C 109.5 . . ?
H26B C26 H26C 109.5 . . ?
C9 N1 C5 116.9(2) . . ?
C11 N2 C14 117.6(2) . . ?
C11 N2 C12 115.1(2) . . ?
C14 N2 C12 118.2(2) . . ?
O1 N3 O2 123.9(3) . . ?
O1 N3 C13 117.9(3) . . ?
O2 N3 C13 118.2(3) . . ?
C23 O3 C26 117.6(3) . . ?
Cl1 C27 Cl2 108.6(4) . . ?
Cl1 C27 Cl3 107.3(4) . . ?
Cl2 C27 Cl3 112.1(4) . . ?
Cl1 C27 H27 109.6 . . ?
Cl2 C27 H27 109.6 . . ?
Cl3 C27 H27 109.6 . . ?

loop_
_geom_bond_atom_site_label_1
_geom_bond_atom_site_label_2
_geom_bond_distance
_geom_bond_site_symmetry_2
_geom_bond_publ_flag
C1 C2 1.374(4) . ?
C1 C6 1.412(4) . ?
C1 H1 0.9300 . ?
C2 C3 1.385(5) . ?
C2 H2 0.9300 . ?
C3 C4 1.373(5) . ?
C3 H3 0.9300 . ?
C4 C5 1.404(4) . ?
C4 H4 0.9300 . ?
C5 N1 1.373(4) . ?
C5 C6 1.420(4) . ?
C6 C7 1.435(4) . ?
C7 C8 1.372(4) . ?
C7 C10 1.452(4) . ?
C8 C9 1.406(4) . ?
C8 C12 1.507(4) . ?
C9 N1 1.311(4) . ?
C9 H9 0.9300 . ?
C10 C11 1.346(4) . ?
C10 H10 0.9300 . ?
C11 N2 1.411(4) . ?
C11 C20 1.484(3) . ?
C12 N2 1.472(3) . ?
C12 C13 1.519(4) . ?
C12 H12 0.9800 . ?
C13 N3 1.483(4) . ?
C13 H13A 0.9700 . ?
C13 H13B 0.9700 . ?
C14 C19 1.381(4) . ?
C14 C15 1.396(4) . ?
C14 N2 1.427(3) . ?
C15 C16 1.377(4) . ?
C15 H15 0.9300 . ?
C16 C17 1.356(6) . ?
C16 H16 0.9300 . ?
C17 F1 1.364(4) . ?
C17 C18 1.369(6) . ?
C18 C19 1.380(5) . ?
C18 H18 0.9300 . ?
C19 H19 0.9300 . ?
C20 C25 1.383(4) . ?
C20 C21 1.388(4) . ?
C21 C22 1.387(4) . ?
C21 H21 0.9300 . ?
C22 C23 1.376(4) . ?
C22 H22 0.9300 . ?
C23 O3 1.375(3) . ?
C23 C24 1.383(4) . ?
C24 C25 1.379(4) . ?
C24 H24 0.9300 . ?
C25 H25 0.9300 . ?
C26 O3 1.425(4) . ?
C26 H26A 0.9600 . ?
C26 H26B 0.9600 . ?
C26 H26C 0.9600 . ?
N3 O1 1.207(3) . ?
N3 O2 1.214(3) . ?
C27 Cl1 1.726(7) . ?
C27 Cl2 1.757(7) . ?
C27 Cl3 1.787(8) . ?
C27 H27 0.9800 . ?

loop_
_geom_torsion_atom_site_label_1
_geom_torsion_atom_site_label_2
_geom_torsion_atom_site_label_3
_geom_torsion_atom_site_label_4
_geom_torsion
_geom_torsion_site_symmetry_1
_geom_torsion_site_symmetry_2
_geom_torsion_site_symmetry_3
_geom_torsion_site_symmetry_4
_geom_torsion_publ_flag
C6 C1 C2 C3 0.4(5) . . . . ?
C1 C2 C3 C4 -1.0(6) . . . . ?
C2 C3 C4 C5 0.4(5) . . . . ?
C3 C4 C5 N1 -177.6(3) . . . . ?
C3 C4 C5 C6 0.7(5) . . . . ?
C2 C1 C6 C5 0.7(5) . . . . ?
C2 C1 C6 C7 179.5(3) . . . . ?
N1 C5 C6 C1 177.0(3) . . . . ?
C4 C5 C6 C1 -1.2(4) . . . . ?
N1 C5 C6 C7 -1.9(4) . . . . ?
C4 C5 C6 C7 179.9(3) . . . . ?
C1 C6 C7 C8 -176.3(3) . . . . ?
C5 C6 C7 C8 2.5(4) . . . . ?
C1 C6 C7 C10 2.2(4) . . . . ?
C5 C6 C7 C10 -178.9(3) . . . . ?
C6 C7 C8 C9 -0.6(4) . . . . ?
C10 C7 C8 C9 -179.2(3) . . . . ?
C6 C7 C8 C12 -176.8(2) . . . . ?
C10 C7 C8 C12 4.6(4) . . . . ?
C7 C8 C9 N1 -2.4(5) . . . . ?
C12 C8 C9 N1 173.7(3) . . . . ?
C8 C7 C10 C11 18.9(4) . . . . ?
C6 C7 C10 C11 -159.6(3) . . . . ?
C7 C10 C11 N2 -8.2(4) . . . . ?
C7 C10 C11 C20 174.8(3) . . . . ?
C7 C8 C12 N2 -35.4(4) . . . . ?
C9 C8 C12 N2 148.4(3) . . . . ?
C7 C8 C12 C13 86.3(3) . . . . ?
C9 C8 C12 C13 -89.9(3) . . . . ?
N2 C12 C13 N3 -56.4(3) . . . . ?
C8 C12 C13 N3 -178.5(2) . . . . ?
C19 C14 C15 C16 -0.7(4) . . . . ?
N2 C14 C15 C16 178.5(3) . . . . ?
C14 C15 C16 C17 1.7(5) . . . . ?
C15 C16 C17 F1 178.4(3) . . . . ?
C15 C16 C17 C18 0.0(6) . . . . ?
C16 C17 C18 C19 -2.5(6) . . . . ?
F1 C17 C18 C19 179.0(4) . . . . ?
C17 C18 C19 C14 3.4(6) . . . . ?
C15 C14 C19 C18 -1.9(5) . . . . ?
N2 C14 C19 C18 178.9(3) . . . . ?
C10 C11 C20 C25 -34.5(4) . . . . ?
N2 C11 C20 C25 148.3(3) . . . . ?
C10 C11 C20 C21 144.7(3) . . . . ?
N2 C11 C20 C21 -32.4(4) . . . . ?
C25 C20 C21 C22 1.8(5) . . . . ?
C11 C20 C21 C22 -177.5(3) . . . . ?
C20 C21 C22 C23 -1.1(5) . . . . ?
C21 C22 C23 O3 -178.6(3) . . . . ?
C21 C22 C23 C24 0.0(5) . . . . ?
O3 C23 C24 C25 178.9(3) . . . . ?
C22 C23 C24 C25 0.2(5) . . . . ?
C23 C24 C25 C20 0.6(5) . . . . ?
C21 C20 C25 C24 -1.5(5) . . . . ?
C11 C20 C25 C24 177.7(3) . . . . ?
C8 C9 N1 C5 3.1(4) . . . . ?
C4 C5 N1 C9 177.3(3) . . . . ?
C6 C5 N1 C9 -0.9(4) . . . . ?
C10 C11 N2 C14 121.4(3) . . . . ?
C20 C11 N2 C14 -61.3(3) . . . . ?
C10 C11 N2 C12 -25.2(4) . . . . ?
C20 C11 N2 C12 152.1(2) . . . . ?
C19 C14 N2 C11 -23.0(4) . . . . ?
C15 C14 N2 C11 157.7(2) . . . . ?
C19 C14 N2 C12 122.5(3) . . . . ?
C15 C14 N2 C12 -56.7(3) . . . . ?
C8 C12 N2 C11 45.5(3) . . . . ?
C13 C12 N2 C11 -74.8(3) . . . . ?
C8 C12 N2 C14 -100.9(3) . . . . ?
C13 C12 N2 C14 138.8(2) . . . . ?
C12 C13 N3 O1 -59.2(4) . . . . ?
C12 C13 N3 O2 119.4(3) . . . . ?
C22 C23 O3 C26 -0.3(5) . . . . ?
C24 C23 O3 C26 -178.9(3) . . . . ?
